data_4322005
loop_
_publ_author_name
'Hiroshige Ishino'
'Shin'ichi Tokunaga'
'Hidetake Seino'
'Youichi Ishii'
'Masanobu Hidai'

_publ_contact_author
;
    Masanobu Hidai
 Department of Chemistry and Biotechnology, Graduate School of Engineering,
The University of Tokyo, Hongo, Bunkyo-ku, Tokyo 113-8656, Japan
;
_publ_contact_author_fax ' +81-3-5800-6945 '
_publ_contact_author_phone ' +81-3-5800-6945 ext 7261 '
_publ_section_title
;
 Synthesis and Structures of Tungsten (1-Pyridinio)imido Complexes and
 Their Facile N-N Bond Cleavage1
;
_journal_name_full 'Inorganic Chemistry'
_journal_page_first 2489
_journal_page_last 2496
_journal_paper_doi 10.1021/ic981116n
_journal_volume 38
_journal_year 1999
_chemical_formula_sum 'C30 H40 Br2 F6 N2 O P4 W'
_space_group_IT_number 14
_symmetry_cell_setting monoclinic
_symmetry_Int_Tables_number 14
_symmetry_space_group_name_Hall '-P 2ybc'
_symmetry_space_group_name_H-M 'P 1 21/c 1'
_audit_creation_date 'Mon Aug 17 10:23:29 1998'
_audit_creation_method 'from TEXRAY.INF file'
_cell_angle_alpha 90
_cell_angle_beta 108.66(1)
_cell_angle_gamma 90
_cell_formula_units_Z 4.00
_cell_length_a 9.593(1)
_cell_length_b 30.315(4)
_cell_length_c 13.708(2)
_cell_measurement_reflns_used 25
_cell_measurement_temperature 23.0
_cell_measurement_theta_max 34.66
_cell_measurement_theta_min 26.13
_cell_volume 3776.9(9)
_computing_cell_refinement 'MSC/AFC Diffractometer Control'
_computing_data_collection 'MSC/AFC Diffractometer Control'
_computing_data_reduction 'teXsan: PROCESS (MSC)'
_computing_publication_material 'teXsan: FINISH (MSC)'
_computing_structure_refinement 'teXsan: LS (MSC)'
_computing_structure_solution 'DIRDIF92 (PATTY)'
_diffrn_ambient_temperature 23.0
_diffrn_measurement_device AFC7R
_diffrn_measurement_method 'omega scans with profile analysis'
_diffrn_orient_matrix_UB_11 0.04041
_diffrn_orient_matrix_UB_12 0.00698
_diffrn_orient_matrix_UB_13 0.07512
_diffrn_orient_matrix_UB_21 0.04252
_diffrn_orient_matrix_UB_22 0.02807
_diffrn_orient_matrix_UB_23 -0.01642
_diffrn_orient_matrix_UB_31 -0.09308
_diffrn_orient_matrix_UB_32 0.01586
_diffrn_orient_matrix_UB_33 -0.00401
_diffrn_radiation_monochromator graphite
_diffrn_radiation_source 'X-ray tube'
_diffrn_radiation_type MoKalpha
_diffrn_radiation_wavelength 0.7107
_diffrn_reflns_av_R_equivalents 3.60
_diffrn_reflns_limit_h_max 12
_diffrn_reflns_limit_h_min 0
_diffrn_reflns_limit_k_max 26
_diffrn_reflns_limit_k_min 0
_diffrn_reflns_limit_l_max 15
_diffrn_reflns_limit_l_min -17
_diffrn_reflns_number 9364
_diffrn_reflns_theta_max 27.5008
_diffrn_standards_decay_% -0.67
_diffrn_standards_interval_count 150
_diffrn_standards_number 3
_exptl_absorpt_coefficient_mu_cm 54.100
_exptl_absorpt_correction_T_max 1.000
_exptl_absorpt_correction_T_min 0.659
_exptl_absorpt_correction_type psi-scan
_exptl_crystal_colour brown
_exptl_crystal_density_diffrn 1.805
_exptl_crystal_description prismatic
_exptl_crystal_F_000 2000.00
_exptl_crystal_size_max 0.500
_exptl_crystal_size_mid 0.300
_exptl_crystal_size_min 0.200
_refine_diff_density_max -0.81630
_refine_diff_density_min 0.81630
_refine_ls_extinction_coef 0.00000
_refine_ls_extinction_method Zachariasen_type_2_Gaussian_isotropic
_refine_ls_goodness_of_fit_obs 1.350
_refine_ls_matrix_type full
_refine_ls_number_parameters 416
_refine_ls_number_reflns 4789
_refine_ls_number_restraints 0
_refine_ls_R_factor_obs 0.0440
_refine_ls_shift/esd_max 4.2870
_refine_ls_structure_factor_coef F
_refine_ls_weighting_scheme sigma
_refine_ls_wR_factor_obs 0.0350
_cod_data_source_file ic981116n_1.cif
_cod_data_source_block '[WBr2(NNC5H4OMe-4)(PMe2Ph)3][PF6]'
_cod_depositor_comments
;
 Changing the values of the _geom_angle_atom_site_label_1,
 _geom_angle_atom_site_label_2, _geom_angle_atom_site_label_3,
 _geom_bond_atom_site_label_1 and _geom_bond_atom_site_label_2
 data items to match the _atom_site_label data item values.

 Antanas Vaitkus,
 2017-01-29
;
_cod_original_cell_volume 3777.0(9)
_cod_original_sg_symbol_H-M 'P 21/c '
_cod_database_code 4322005

loop_
_symmetry_equiv_pos_as_xyz
'   +x,   +y,   +z'
'   -x,1/2+y,1/2-z'
'   -x,   -y,   -z'
'   +x,1/2-y,1/2+z'

loop_
_atom_site_aniso_label
_atom_site_aniso_U_11
_atom_site_aniso_U_22
_atom_site_aniso_U_33
_atom_site_aniso_U_12
_atom_site_aniso_U_13
_atom_site_aniso_U_23
W1 0.0336(2) 0.0417(2) 0.0350(2) 0.0036(2) 0.0117(1) 0.0024(2)
Br1 0.0584(7) 0.0708(7) 0.0520(7) 0.0146(6) 0.0214(6) 0.0238(6)
Br2 0.0385(6) 0.0665(7) 0.0759(8) -0.0061(5) 0.0216(5) -0.0017(6)
P1 0.037(1) 0.047(1) 0.046(2) 0.006(1) 0.016(1) 0.003(1)
P2 0.035(1) 0.057(2) 0.043(2) 0.004(1) 0.014(1) 0.000(1)
P3 0.060(2) 0.060(2) 0.053(2) -0.003(1) 0.015(2) -0.010(1)
P4 0.085(3) 0.109(3) 0.076(3) -0.018(2) 0.026(2) -0.004(2)
F1 0.26(1) 0.145(9) 0.24(1) -0.107(9) 0.16(1) -0.094(8)
F2 0.071(7) 0.31(2) 0.33(2) 0.000(9) 0.019(9) -0.08(1)
F3 0.118(7) 0.120(7) 0.22(1) -0.033(6) 0.083(7) -0.069(7)
F4 0.13(1) 0.27(1) 0.39(2) 0.09(1) -0.05(1) -0.20(1)
F5 0.59(3) 0.16(1) 0.116(9) -0.04(1) 0.14(1) 0.013(8)
F6 0.34(2) 0.34(2) 0.15(1) -0.13(1) 0.16(1) -0.01(1)
O1 0.085(6) 0.082(6) 0.074(6) -0.003(5) 0.021(5) 0.030(5)
N1 0.051(5) 0.039(4) 0.051(5) 0.006(4) 0.020(4) 0.002(4)
N2 0.043(5) 0.037(4) 0.047(5) 0.001(4) 0.015(4) 0.006(4)
C1 0.051(6) 0.048(6) 0.058(7) 0.012(5) 0.019(5) 0.019(5)
C2 0.047(6) 0.054(7) 0.088(9) 0.009(5) 0.025(6) 0.011(6)
C3 0.061(7) 0.048(6) 0.063(7) -0.009(5) 0.012(6) 0.017(6)
C4 0.073(8) 0.045(6) 0.060(7) -0.002(5) 0.039(6) 0.002(5)
C5 0.059(7) 0.042(6) 0.071(7) 0.012(5) 0.040(6) 0.010(5)
C6 0.077(9) 0.13(1) 0.11(1) 0.006(8) 0.028(9) 0.088(9)
C7 0.061(7) 0.042(6) 0.044(6) -0.006(5) 0.026(5) -0.011(5)
C8 0.056(7) 0.060(7) 0.056(7) 0.002(5) 0.018(6) 0.008(6)
C9 0.085(9) 0.075(8) 0.040(6) -0.014(7) 0.002(6) 0.001(6)
C10 0.13(1) 0.059(8) 0.058(8) -0.004(8) 0.053(9) 0.000(6)
C11 0.098(9) 0.049(7) 0.082(9) 0.006(6) 0.069(8) 0.006(6)
C12 0.060(7) 0.050(6) 0.079(8) 0.000(5) 0.042(6) -0.002(6)
C13 0.054(6) 0.060(7) 0.059(7) 0.012(5) 0.019(6) 0.003(5)
C14 0.053(6) 0.045(6) 0.055(6) -0.010(5) 0.024(5) -0.005(5)
C15 0.037(6) 0.074(8) 0.065(7) 0.000(5) 0.023(6) -0.013(6)
C16 0.062(7) 0.072(8) 0.13(1) -0.022(7) 0.060(8) -0.021(8)
C17 0.09(1) 0.11(1) 0.23(2) -0.05(1) 0.09(2) -0.08(2)
C18 0.050(9) 0.14(2) 0.25(3) -0.04(1) 0.05(1) -0.14(2)
C19 0.053(9) 0.14(1) 0.11(1) 0.026(10) -0.005(8) -0.07(1)
C20 0.048(7) 0.10(1) 0.077(9) 0.027(7) 0.010(7) -0.024(8)
C21 0.041(6) 0.075(7) 0.074(8) 0.021(5) 0.021(6) 0.019(6)
C22 0.050(7) 0.089(8) 0.072(8) 0.000(6) 0.032(6) 0.004(6)
C23 0.080(8) 0.061(7) 0.045(7) 0.010(6) 0.024(6) -0.005(5)
C24 0.11(1) 0.09(1) 0.064(9) 0.011(8) 0.036(8) -0.005(7)
C25 0.17(2) 0.16(2) 0.09(1) 0.02(1) 0.09(1) 0.02(1)
C26 0.13(1) 0.17(2) 0.13(2) 0.02(1) 0.09(1) -0.03(1)
C27 0.11(1) 0.14(1) 0.09(1) 0.053(10) 0.049(10) -0.010(10)
C28 0.10(1) 0.082(9) 0.056(8) 0.025(8) 0.022(7) -0.005(7)
C29 0.16(1) 0.061(8) 0.10(1) -0.039(9) 0.07(1) -0.028(7)
C30 0.065(8) 0.17(1) 0.065(9) 0.003(9) 0.002(7) -0.049(9)

loop_
_atom_site_label
_atom_site_fract_x
_atom_site_fract_y
_atom_site_fract_z
_atom_site_U_iso_or_equiv
_atom_site_thermal_displace_type
_atom_site_calc_flag
_atom_site_calc_attached_atom
W1 0.06135(4) 0.14652(1) 0.23088(3) 0.03663(9) Uij ? ?
Br1 -0.0062(1) 0.20134(4) 0.08048(8) 0.0595(3) Uij ? ?
Br2 -0.2239(1) 0.13296(3) 0.20089(9) 0.0595(3) Uij ? ?
P1 0.0219(3) 0.21298(8) 0.3317(2) 0.0428(7) Uij ? ?
P2 0.3228(3) 0.16197(8) 0.2465(2) 0.0446(7) Uij ? ?
P3 0.0202(3) 0.08750(10) 0.0946(2) 0.0585(9) Uij ? ?
P4 0.6315(5) 0.0747(1) 0.6687(3) 0.090(1) Uij ? ?
F1 0.683(1) 0.1211(3) 0.7086(8) 0.198(5) Uij ? ?
F2 0.787(1) 0.0605(4) 0.704(1) 0.248(7) Uij ? ?
F3 0.5799(9) 0.0277(3) 0.6236(7) 0.147(4) Uij ? ?
F4 0.477(1) 0.0901(4) 0.632(1) 0.295(8) Uij ? ?
F5 0.650(2) 0.0840(4) 0.5680(8) 0.282(8) Uij ? ?
F6 0.607(2) 0.0642(4) 0.7631(8) 0.256(8) Uij ? ?
O1 0.1789(8) 0.0015(2) 0.6623(6) 0.081(3) Uij ? ?
N1 0.1102(8) 0.1087(2) 0.3324(6) 0.046(2) Uij ? ?
N2 0.1243(8) 0.0795(2) 0.4122(6) 0.042(2) Uij ? ?
C1 0.227(1) 0.0483(3) 0.4320(7) 0.052(3) Uij ? ?
C2 0.247(1) 0.0202(3) 0.5114(9) 0.062(4) Uij ? ?
C3 0.162(1) 0.0253(3) 0.5758(8) 0.059(4) Uij ? ?
C4 0.053(1) 0.0559(3) 0.5524(8) 0.055(3) Uij ? ?
C5 0.034(1) 0.0834(3) 0.4716(8) 0.053(3) Uij ? ?
C6 0.303(1) -0.0276(4) 0.6955(10) 0.107(5) Uij ? ?
C7 0.020(1) 0.1935(3) 0.4579(7) 0.047(3) Uij ? ?
C8 0.147(1) 0.1847(3) 0.5345(8) 0.057(3) Uij ? ?
C9 0.149(1) 0.1679(4) 0.6289(8) 0.071(4) Uij ? ?
C10 0.016(2) 0.1609(4) 0.6453(9) 0.078(5) Uij ? ?
C11 -0.113(1) 0.1710(3) 0.5708(9) 0.067(4) Uij ? ?
C12 -0.115(1) 0.1866(3) 0.4773(8) 0.058(4) Uij ? ?
C13 -0.149(1) 0.2417(3) 0.2746(7) 0.057(3) Uij ? ?
C14 0.1444(10) 0.2603(3) 0.3624(7) 0.049(3) Uij ? ?
C15 0.4238(10) 0.2069(4) 0.3286(8) 0.057(3) Uij ? ?
C16 0.444(1) 0.2474(4) 0.2859(10) 0.080(5) Uij ? ?
C17 0.517(2) 0.2810(6) 0.349(2) 0.134(8) Uij ? ?
C18 0.570(2) 0.2773(7) 0.450(2) 0.148(9) Uij ? ?
C19 0.551(1) 0.2367(6) 0.496(1) 0.110(6) Uij ? ?
C20 0.480(1) 0.2022(4) 0.4337(10) 0.079(4) Uij ? ?
C21 0.4421(10) 0.1151(3) 0.3027(8) 0.063(4) Uij ? ?
C22 0.365(1) 0.1718(3) 0.1283(8) 0.068(4) Uij ? ?
C23 0.158(1) 0.0759(3) 0.0301(8) 0.061(4) Uij ? ?
C24 0.145(1) 0.0973(4) -0.0623(9) 0.088(5) Uij ? ?
C25 0.256(2) 0.0917(5) -0.106(1) 0.127(8) Uij ? ?
C26 0.373(2) 0.0644(6) -0.059(1) 0.129(8) Uij ? ?
C27 0.381(2) 0.0429(5) 0.028(1) 0.107(6) Uij ? ?
C28 0.275(1) 0.0488(4) 0.0730(8) 0.080(4) Uij ? ?
C29 -0.006(2) 0.0346(4) 0.1465(9) 0.103(5) Uij ? ?
C30 -0.149(1) 0.0928(5) -0.0116(9) 0.106(5) Uij ? ?
H1 0.2883 0.0451 0.3857 0.0619 Uij ? ?
H2 0.3228 -0.0035 0.5252 0.0746 Uij ? ?
H3 -0.0153 0.0578 0.5935 0.0640 Uij ? ?
H4 -0.0427 0.1059 0.4561 0.0600 Uij ? ?
H5 0.3112 -0.0443 0.7548 0.1141 Uij ? ?
H6 0.3011 -0.0499 0.6402 0.1141 Uij ? ?
H7 0.3968 -0.0125 0.7058 0.1141 Uij ? ?
H8 0.2432 0.1908 0.5243 0.0675 Uij ? ?
H9 0.2419 0.1613 0.6845 0.0833 Uij ? ?
H10 0.0126 0.1485 0.7104 0.0868 Uij ? ?
H11 -0.2053 0.1667 0.5855 0.0784 Uij ? ?
H12 -0.2098 0.1932 0.4227 0.0706 Uij ? ?
H13 -0.1701 0.2618 0.3234 0.0615 Uij ? ?
H14 -0.1478 0.2591 0.2163 0.0615 Uij ? ?
H15 -0.2307 0.2217 0.2521 0.0615 Uij ? ?
H16 0.2448 0.2516 0.3956 0.0537 Uij ? ?
H17 0.1404 0.2771 0.3026 0.0537 Uij ? ?
H18 0.1185 0.2802 0.4097 0.0537 Uij ? ?
H19 0.4040 0.2518 0.2086 0.0972 Uij ? ?
H20 0.5347 0.3089 0.3196 0.1522 Uij ? ?
H21 0.6204 0.3005 0.4959 0.1584 Uij ? ?
H22 0.5840 0.2336 0.5730 0.1264 Uij ? ?
H23 0.4716 0.1733 0.4642 0.0971 Uij ? ?
H24 0.4508 0.1109 0.3737 0.0695 Uij ? ?
H25 0.4048 0.0881 0.2668 0.0695 Uij ? ?
H26 0.5402 0.1192 0.2991 0.0695 Uij ? ?
H27 0.4682 0.1703 0.1378 0.0751 Uij ? ?
H28 0.3169 0.1505 0.0753 0.0751 Uij ? ?
H29 0.3310 0.2006 0.0994 0.0751 Uij ? ?
H30 0.0562 0.1152 -0.0967 0.1024 Uij ? ?
H31 0.2493 0.1079 -0.1708 0.1418 Uij ? ?
H32 0.4489 0.0603 -0.0912 0.1457 Uij ? ?
H33 0.4651 0.0229 0.0619 0.1195 Uij ? ?
H34 0.2798 0.0327 0.1380 0.0929 Uij ? ?
H35 -0.0893 0.0342 0.1701 0.1032 Uij ? ?
H36 -0.0161 0.0112 0.0978 0.1032 Uij ? ?
H37 0.0797 0.0270 0.2061 0.1032 Uij ? ?
H38 -0.1509 0.1205 -0.0485 0.1126 Uij ? ?
H39 -0.1594 0.0696 -0.0621 0.1126 Uij ? ?
H40 -0.2339 0.0923 0.0098 0.1126 Uij ? ?

loop_
_atom_type_symbol
_atom_type_oxidation_number
_atom_type_number_in_cell
_atom_type_scat_dispersion_real
_atom_type_scat_dispersion_imag
_atom_type_scat_source
C 0 120 0.003 0.002 'International Tables'
H 0 160 0.000 0.000 'International Tables'
Br 0 8 -0.290 2.459 'International Tables'
F 0 24 0.017 0.010 'International Tables'
N 0 8 0.006 0.003 'International Tables'
O 0 4 0.011 0.006 'International Tables'
P 0 16 0.102 0.094 'International Tables'
W 0 4 -0.849 6.872 'International Tables'

loop_
_geom_angle_atom_site_label_1
_geom_angle_atom_site_label_2
_geom_angle_atom_site_label_3
_geom_angle
_geom_angle_site_symmetry_1
_geom_angle_site_symmetry_2
_geom_angle_site_symmetry_3
_geom_angle_publ_flag
Br1 W1 Br2 89.60(3) ? ? ? yes
Br1 W1 P1 83.12(6) ? ? ? yes
Br1 W1 P2 86.33(6) ? ? ? yes
Br1 W1 P3 85.69(7) ? ? ? yes
Br1 W1 N1 178.8(2) ? ? ? yes
Br2 W1 P1 83.22(6) ? ? ? yes
Br2 W1 P2 175.83(6) ? ? ? yes
Br2 W1 P3 82.36(7) ? ? ? yes
Br2 W1 N1 91.3(2) ? ? ? yes
P1 W1 P2 97.19(8) ? ? ? yes
P1 W1 P3 161.77(9) ? ? ? yes
P1 W1 N1 97.8(2) ? ? ? yes
P2 W1 P3 96.40(9) ? ? ? yes
P2 W1 N1 92.8(2) ? ? ? yes
P3 W1 N1 93.6(2) ? ? ? yes
W1 P1 C7 107.9(3) ? ? ? yes
W1 P1 C13 114.9(3) ? ? ? yes
W1 P1 C14 123.7(3) ? ? ? yes
C7 P1 C13 106.3(4) ? ? ? yes
C7 P1 C14 103.7(4) ? ? ? yes
C13 P1 C14 98.7(4) ? ? ? yes
W1 P2 C15 120.8(3) ? ? ? yes
W1 P2 C21 111.5(3) ? ? ? yes
W1 P2 C22 117.4(3) ? ? ? yes
C15 P2 C21 100.5(5) ? ? ? yes
C15 P2 C22 101.6(5) ? ? ? yes
C21 P2 C22 102.3(4) ? ? ? yes
W1 P3 C23 121.6(4) ? ? ? yes
W1 P3 C29 110.3(4) ? ? ? yes
W1 P3 C30 114.9(4) ? ? ? yes
C23 P3 C29 103.3(5) ? ? ? yes
C23 P3 C30 103.0(5) ? ? ? yes
C29 P3 C30 101.3(6) ? ? ? yes
F1 P4 F2 88.5(7) ? ? ? yes
F1 P4 F3 177.6(6) ? ? ? yes
F1 P4 F4 90.3(7) ? ? ? yes
F1 P4 F5 92.0(6) ? ? ? yes
F1 P4 F6 90.7(6) ? ? ? yes
F2 P4 F3 91.2(6) ? ? ? yes
F2 P4 F4 178.4(9) ? ? ? yes
F2 P4 F5 87.2(8) ? ? ? yes
F2 P4 F6 94.7(9) ? ? ? yes
F3 P4 F4 89.9(6) ? ? ? yes
F3 P4 F5 85.5(6) ? ? ? yes
F3 P4 F6 91.8(6) ? ? ? yes
F4 P4 F5 91.8(10) ? ? ? yes
F4 P4 F6 86.4(9) ? ? ? yes
F5 P4 F6 176.7(9) ? ? ? yes
C3 O1 C6 117.3(9) ? ? ? yes
W1 N1 N2 170.3(6) ? ? ? yes
N1 N2 C1 119.9(7) ? ? ? yes
N1 N2 C5 119.8(7) ? ? ? yes
C1 N2 C5 120.4(8) ? ? ? yes
N2 C1 C2 121.4(9) ? ? ? yes
C1 C2 C3 118.8(9) ? ? ? yes
O1 C3 C2 124(1) ? ? ? yes
O1 C3 C4 115.9(10) ? ? ? yes
C2 C3 C4 119.4(9) ? ? ? yes
C3 C4 C5 120.2(9) ? ? ? yes
N2 C5 C4 119.5(8) ? ? ? yes
P1 C7 C8 120.7(7) ? ? ? yes
P1 C7 C12 120.8(8) ? ? ? yes
C8 C7 C12 118.4(9) ? ? ? yes
C7 C8 C9 121.9(10) ? ? ? yes
C8 C9 C10 118(1) ? ? ? yes
C9 C10 C11 120(1) ? ? ? yes
C10 C11 C12 121(1) ? ? ? yes
C7 C12 C11 119(1) ? ? ? yes
P2 C15 C16 120.8(9) ? ? ? yes
P2 C15 C20 121.3(10) ? ? ? yes
C16 C15 C20 117(1) ? ? ? yes
C15 C16 C17 119(1) ? ? ? yes
C16 C17 C18 123(2) ? ? ? yes
C17 C18 C19 118(1) ? ? ? yes
C18 C19 C20 118(1) ? ? ? yes
C15 C20 C19 121(1) ? ? ? yes
P3 C23 C24 118.7(9) ? ? ? yes
P3 C23 C28 121.8(9) ? ? ? yes
C24 C23 C28 119(1) ? ? ? yes
C23 C24 C25 118(1) ? ? ? yes
C24 C25 C26 119(1) ? ? ? yes
C25 C26 C27 120(1) ? ? ? yes
C26 C27 C28 120(1) ? ? ? yes
C23 C28 C27 121(1) ? ? ? yes

loop_
_geom_bond_atom_site_label_1
_geom_bond_atom_site_label_2
_geom_bond_distance
_geom_bond_site_symmetry_1
_geom_bond_site_symmetry_2
_geom_bond_publ_flag
W1 Br1 2.565(1) ? ? yes
W1 Br2 2.666(1) ? ? yes
W1 P1 2.539(2) ? ? yes
W1 P2 2.492(2) ? ? yes
W1 P3 2.525(3) ? ? yes
W1 N1 1.747(7) ? ? yes
P1 C7 1.834(9) ? ? yes
P1 C13 1.803(9) ? ? yes
P1 C14 1.816(9) ? ? yes
P2 C15 1.83(1) ? ? yes
P2 C21 1.832(9) ? ? yes
P2 C22 1.818(10) ? ? yes
P3 C23 1.84(1) ? ? yes
P3 C29 1.80(1) ? ? yes
P3 C30 1.81(1) ? ? yes
P4 F1 1.533(9) ? ? yes
P4 F2 1.476(10) ? ? yes
P4 F3 1.570(8) ? ? yes
P4 F4 1.48(1) ? ? yes
P4 F5 1.475(10) ? ? yes
P4 F6 1.424(9) ? ? yes
O1 C3 1.35(1) ? ? yes
O1 C6 1.44(1) ? ? yes
N1 N2 1.379(9) ? ? yes
N2 C1 1.33(1) ? ? yes
N2 C5 1.367(10) ? ? yes
C1 C2 1.35(1) ? ? yes
C2 C3 1.39(1) ? ? yes
C3 C4 1.36(1) ? ? yes
C4 C5 1.35(1) ? ? yes
C7 C8 1.36(1) ? ? yes
C7 C12 1.41(1) ? ? yes
C8 C9 1.39(1) ? ? yes
C9 C10 1.38(1) ? ? yes
C10 C11 1.36(2) ? ? yes
C11 C12 1.36(1) ? ? yes
C15 C16 1.40(1) ? ? yes
C15 C20 1.37(1) ? ? yes
C16 C17 1.38(2) ? ? yes
C17 C18 1.32(3) ? ? yes
C18 C19 1.42(2) ? ? yes
C19 C20 1.39(2) ? ? yes
C23 C24 1.39(1) ? ? yes
C23 C28 1.37(1) ? ? yes
C24 C25 1.39(2) ? ? yes
C25 C26 1.38(2) ? ? yes
C26 C27 1.35(2) ? ? yes
C27 C28 1.35(1) ? ? yes
